data_1516413
loop_
_publ_author_name
'Santos, Rui C.'
'Figueira, Rita M. B. B. M.'
'Piedade, M F\'atima M'
'Diogo, Herm\'inio P'
'Minas da Piedade, Manuel E.'

_publ_section_title
;
 Energetics and structure of hydroxynicotinic acids. Crystal structures of
 2-, 4-, 6-hydroxynicotinic and 5-chloro-6-hydroxynicotinic acids.
;
_journal_issue 43
_journal_name_full 'The journal of physical chemistry. B'
_journal_page_first 14291
_journal_page_last 14309
_journal_paper_doi 10.1021/jp906908n
_journal_volume 113
_journal_year 2009
_chemical_formula_sum 'C6 H5 N O3'
_chemical_formula_weight 139.11
_chemical_name_systematic
;
 ?
;
_space_group_IT_number 14
_symmetry_cell_setting monoclinic
_symmetry_space_group_name_Hall '-P 2yn'
_symmetry_space_group_name_H-M 'P 1 21/n 1'
_atom_sites_solution_hydrogens geom
_atom_sites_solution_primary direct
_atom_sites_solution_secondary difmap
_audit_creation_method SHELXL-97
_cell_angle_alpha 90.00
_cell_angle_beta 90.007(11)
_cell_angle_gamma 90.00
_cell_formula_units_Z 4
_cell_length_a 3.7970(10)
_cell_length_b 7.354(2)
_cell_length_c 20.905(4)
_cell_measurement_reflns_used 22
_cell_measurement_temperature 293(2)
_cell_measurement_theta_max 25.3
_cell_measurement_theta_min 16.4
_cell_volume 583.7(2)
_computing_cell_refinement 'CAD4 Express (Enraf Nonius, 1994)'
_computing_data_collection 'CAD4 Express (Enraf Nonius, 1994)'
_computing_data_reduction 'XCAD4 (Harms & Wocadlo, 1995)'
_computing_structure_refinement 'SHELXL-97 (Sheldrick, 2008)'
_diffrn_ambient_temperature 293(2)
_diffrn_measured_fraction_theta_full 0.690
_diffrn_measured_fraction_theta_max 0.690
_diffrn_measurement_device_type 'Enraf Nonius CAD4'
_diffrn_measurement_method 'non-profiled omega/2theta scans'
_diffrn_radiation_monochromator graphite
_diffrn_radiation_source 'fine-focus sealed tube'
_diffrn_radiation_type CuK\a
_diffrn_radiation_wavelength 1.54180
_diffrn_reflns_av_R_equivalents 0.0000
_diffrn_reflns_av_sigmaI/netI 0.0465
_diffrn_reflns_limit_h_max 3
_diffrn_reflns_limit_h_min -3
_diffrn_reflns_limit_k_max 0
_diffrn_reflns_limit_k_min -7
_diffrn_reflns_limit_l_max 0
_diffrn_reflns_limit_l_min -20
_diffrn_reflns_number 792
_diffrn_reflns_theta_full 71.82
_diffrn_reflns_theta_max 71.82
_diffrn_reflns_theta_min 4.23
_exptl_absorpt_coefficient_mu 1.115
_exptl_absorpt_correction_type none
_exptl_crystal_colour colourless
_exptl_crystal_density_diffrn 1.583
_exptl_crystal_density_method 'not measured'
_exptl_crystal_description prism
_exptl_crystal_F_000 288
_exptl_crystal_size_max 0.3
_exptl_crystal_size_mid 0.3
_exptl_crystal_size_min 0.25
_refine_diff_density_max 0.263
_refine_diff_density_min -0.274
_refine_diff_density_rms 0.094
_refine_ls_extinction_coef 0.063(8)
_refine_ls_extinction_expression Fc^*^=kFc[1+0.001xFc^2^\l^3^/sin(2\q)]^-1/4^
_refine_ls_extinction_method SHELXL
_refine_ls_goodness_of_fit_ref 1.042
_refine_ls_hydrogen_treatment mixed
_refine_ls_matrix_type full
_refine_ls_number_parameters 112
_refine_ls_number_reflns 792
_refine_ls_number_restraints 0
_refine_ls_restrained_S_all 1.042
_refine_ls_R_factor_all 0.0581
_refine_ls_R_factor_gt 0.0510
_refine_ls_shift/su_max 0.020
_refine_ls_shift/su_mean 0.003
_refine_ls_structure_factor_coef Fsqd
_refine_ls_weighting_details 'calc w=1/[\s^2^(Fo^2^)+(0.1094P)^2^+0.1081P] where P=(Fo^2^+2Fc^2^)/3'
_refine_ls_weighting_scheme calc
_refine_ls_wR_factor_gt 0.1285
_refine_ls_wR_factor_ref 0.1450
_reflns_number_gt 656
_reflns_number_total 792
_reflns_threshold_expression >2\s(I)
_cod_data_source_file jp906908n_si_002.cif
_cod_data_source_block new
_cod_original_sg_symbol_H-M P21/n
_cod_database_code 1516413

loop_
_symmetry_equiv_pos_as_xyz
'x, y, z'
'-x+1/2, y+1/2, -z+1/2'
'-x, -y, -z'
'x-1/2, -y-1/2, z-1/2'

loop_
_atom_site_label
_atom_site_type_symbol
_atom_site_fract_x
_atom_site_fract_y
_atom_site_fract_z
_atom_site_U_iso_or_equiv
_atom_site_adp_type
_atom_site_occupancy
_atom_site_symmetry_multiplicity
_atom_site_calc_flag
O3 O -0.2360(5) 0.4542(2) 0.33045(8) 0.0520(7) Uani 1 1 d
O1 O 0.2837(5) 0.1906(2) 0.47681(8) 0.0507(7) Uani 1 1 d
O2 O -0.0182(5) 0.4699(2) 0.42866(9) 0.0526(7) Uani 1 1 d
N1 N 0.3367(5) -0.0648(2) 0.41631(9) 0.0351(6) Uani 1 1 d
C2 C 0.0505(5) 0.1920(3) 0.37025(9) 0.0304(6) Uani 1 1 d
C3 C 0.0085(5) 0.0916(3) 0.31454(11) 0.0335(7) Uani 1 1 d
C6 C -0.0802(5) 0.3810(3) 0.37438(10) 0.0363(7) Uani 1 1 d
C4 C 0.1312(6) -0.0853(3) 0.30953(12) 0.0375(7) Uani 1 1 d
C1 C 0.2271(6) 0.1102(3) 0.42409(10) 0.0340(6) Uani 1 1 d
C5 C 0.2945(6) -0.1619(3) 0.36128(11) 0.0367(7) Uani 1 1 d
H5 H 0.386(8) -0.289(4) 0.3632(13) 0.056(8) Uiso 1 1 d
H3 H -0.113(7) 0.146(3) 0.2790(12) 0.045(6) Uiso 1 1 d
H4 H 0.099(7) -0.157(3) 0.2731(12) 0.042(6) Uiso 1 1 d
H2 H 0.098(12) 0.383(5) 0.454(2) 0.098(12) Uiso 1 1 d
H1N H 0.460(8) -0.114(4) 0.4529(14) 0.053(7) Uiso 1 1 d

loop_
_atom_site_aniso_label
_atom_site_aniso_U_11
_atom_site_aniso_U_22
_atom_site_aniso_U_33
_atom_site_aniso_U_23
_atom_site_aniso_U_13
_atom_site_aniso_U_12
O3 0.0558(12) 0.0465(12) 0.0537(13) 0.0033(7) -0.0139(8) 0.0132(7)
O1 0.0693(13) 0.0457(12) 0.0373(12) -0.0037(7) -0.0126(8) 0.0147(7)
O2 0.0720(13) 0.0416(12) 0.0442(13) -0.0046(8) -0.0068(8) 0.0146(8)
N1 0.0342(11) 0.0339(12) 0.0372(13) 0.0040(8) -0.0006(7) 0.0035(7)
C2 0.0229(13) 0.0347(14) 0.0337(14) 0.0023(8) 0.0018(7) -0.0001(7)
C3 0.0239(13) 0.0419(15) 0.0346(14) 0.0031(8) -0.0013(8) 0.0002(7)
C6 0.0307(14) 0.0398(14) 0.0384(15) 0.0029(9) -0.0012(9) 0.0028(8)
C4 0.0313(14) 0.0412(15) 0.0398(15) -0.0081(10) -0.0006(9) -0.0013(8)
C1 0.0328(13) 0.0355(14) 0.0336(15) 0.0012(9) 0.0004(8) -0.0002(8)
C5 0.0291(13) 0.0360(15) 0.0451(15) -0.0013(9) 0.0037(8) -0.0008(8)

loop_
_atom_type_symbol
_atom_type_description
_atom_type_scat_dispersion_real
_atom_type_scat_dispersion_imag
_atom_type_scat_source
C C 0.0181 0.0091 'International Tables Vol C Tables 4.2.6.8 and 6.1.1.4'
H H 0.0000 0.0000 'International Tables Vol C Tables 4.2.6.8 and 6.1.1.4'
N N 0.0311 0.0180 'International Tables Vol C Tables 4.2.6.8 and 6.1.1.4'
O O 0.0492 0.0322 'International Tables Vol C Tables 4.2.6.8 and 6.1.1.4'

loop_
_geom_angle_atom_site_label_1
_geom_angle_atom_site_label_2
_geom_angle_atom_site_label_3
_geom_angle
C6 O2 H2 103(2)
C5 N1 C1 124.01(18)
C5 N1 H1N 122.1(17)
C1 N1 H1N 113.8(17)
C3 C2 C1 119.14(19)
C3 C2 C6 120.68(18)
C1 C2 C6 120.18(19)
C2 C3 C4 121.6(2)
C2 C3 H3 119.0(15)
C4 C3 H3 119.4(15)
O3 C6 O2 120.76(19)
O3 C6 C2 122.3(2)
O2 C6 C2 116.92(18)
C5 C4 C3 118.6(2)
C5 C4 H4 118.1(15)
C3 C4 H4 123.3(15)
O1 C1 N1 119.47(18)
O1 C1 C2 124.2(2)
N1 C1 C2 116.29(19)
N1 C5 C4 120.3(2)
N1 C5 H5 114.5(15)
C4 C5 H5 125.1(15)

loop_
_geom_bond_atom_site_label_1
_geom_bond_atom_site_label_2
_geom_bond_distance
O3 C6 1.218(2)
O1 C1 1.269(3)
O2 C6 1.331(3)
O2 H2 0.94(4)
N1 C5 1.363(3)
N1 C1 1.363(3)
N1 H1N 0.97(3)
C2 C3 1.388(3)
C2 C1 1.441(3)
C2 C6 1.478(3)
C3 C4 1.386(3)
C3 H3 0.96(3)
C4 C5 1.368(3)
C4 H4 0.94(3)
C5 H5 1.00(3)

loop_
_geom_torsion_atom_site_label_1
_geom_torsion_atom_site_label_2
_geom_torsion_atom_site_label_3
_geom_torsion_atom_site_label_4
_geom_torsion
C1 C2 C3 C4 0.2(3)
C6 C2 C3 C4 179.57(18)
C3 C2 C6 O3 1.9(3)
C1 C2 C6 O3 -178.7(2)
C3 C2 C6 O2 -177.64(19)
C1 C2 C6 O2 1.7(3)
C2 C3 C4 C5 0.6(3)
C5 N1 C1 O1 -178.75(19)
C5 N1 C1 C2 1.3(3)
C3 C2 C1 O1 178.95(19)
C6 C2 C1 O1 -0.4(3)
C3 C2 C1 N1 -1.1(3)
C6 C2 C1 N1 179.54(17)
C1 N1 C5 C4 -0.6(3)
C3 C4 C5 N1 -0.4(3)
